data_2000017
loop_
_publ_author_name
'Jin, Song'
'Popp, Friedrich'
'Boettcher, Shannon W.'
'Yuan, Min'
'Oertel, Catherine M.'
'DiSalvo, Francis J.'

_publ_section_title
;
 Synthesis, characterization and properties of
 Mo6S8(4-tert-butylpyridine)6 and related M6S8L6 cluster complexes (M =
 Mo, W)
;
_journal_issue 16
_journal_name_full 'Journal of the Chemical Society, Dalton Transactions'
_journal_page_first 3096
_journal_paper_doi 10.1039/b202246j
_journal_year 2002
_chemical_formula_moiety Mo6S8(C9H13N)6(C4H10O)2
_chemical_formula_sum 'C62 H98 Mo6 N6 O2 S8'
_chemical_formula_weight 1791.58
_chemical_name_common 'Molybdenum sulfide cluster with'
_chemical_name_systematic
; 
octakis(mu!3$-sulfido)-hexakis(4-tert-butylpyridine) 
-hexa-molybdenum-bis(diethylether)solvate 
;
_space_group_IT_number 15
_symmetry_cell_setting monoclinic
_symmetry_space_group_name_Hall '-C 2yc'
_symmetry_space_group_name_H-M 'C 1 2/c 1'
_atom_sites_solution_hydrogens geom
_atom_sites_solution_primary direct
_atom_sites_solution_secondary difmap
_audit_creation_method SHELXL-97
_cell_angle_alpha 90.00
_cell_angle_beta 103.450(3)
_cell_angle_gamma 90.00
_cell_formula_units_Z 4
_cell_length_a 30.192(3)
_cell_length_b 9.3346(8)
_cell_length_c 27.803(2)
_cell_measurement_temperature 173(2)
_cell_volume 7620.8(11)
_computing_cell_refinement 'Bruker SAINT'
_computing_data_collection 'BRUKER SMART'
_computing_data_reduction SHELXTL
_computing_molecular_graphics SHELXTL
_computing_publication_material SHELXTL
_computing_structure_refinement 'SHELXL-97 (Sheldrick, 1997)'
_computing_structure_solution 'SHELXS-97 (Sheldrick, 1990)'
_diffrn_ambient_temperature 173(2)
_diffrn_measured_fraction_theta_full 0.997
_diffrn_measured_fraction_theta_max 0.997
_diffrn_measurement_method '\w scans'
_diffrn_radiation_monochromator graphite
_diffrn_radiation_source 'fine-focus sealed tube'
_diffrn_radiation_type MoK\a
_diffrn_radiation_wavelength 0.71073
_diffrn_reflns_av_R_equivalents 0.0516
_diffrn_reflns_av_sigmaI/netI 0.0474
_diffrn_reflns_limit_h_max 35
_diffrn_reflns_limit_h_min -33
_diffrn_reflns_limit_k_max 10
_diffrn_reflns_limit_k_min -10
_diffrn_reflns_limit_l_max 32
_diffrn_reflns_limit_l_min -27
_diffrn_reflns_number 27811
_diffrn_reflns_theta_full 24.71
_diffrn_reflns_theta_max 24.71
_diffrn_reflns_theta_min 2.27
_diffrn_standards_decay_% 0
_exptl_absorpt_coefficient_mu 1.218
_exptl_absorpt_correction_T_max 1
_exptl_absorpt_correction_T_min 0.800861
_exptl_absorpt_correction_type empirical
_exptl_crystal_colour dark-red
_exptl_crystal_density_diffrn 1.562
_exptl_crystal_density_meas ?
_exptl_crystal_density_method .
_exptl_crystal_description block
_exptl_crystal_F_000 3632
_exptl_crystal_size_max 0.15
_exptl_crystal_size_mid 0.15
_exptl_crystal_size_min 0.10
_refine_diff_density_max 0.999
_refine_diff_density_min -0.733
_refine_diff_density_rms 0.108
_refine_ls_extinction_method none
_refine_ls_goodness_of_fit_ref 1.345
_refine_ls_hydrogen_treatment mixed
_refine_ls_matrix_type full
_refine_ls_number_parameters 444
_refine_ls_number_reflns 6478
_refine_ls_number_restraints 93
_refine_ls_restrained_S_all 1.377
_refine_ls_R_factor_all 0.0674
_refine_ls_R_factor_gt 0.0451
_refine_ls_shift/su_max 1.416
_refine_ls_shift/su_mean 0.050
_refine_ls_structure_factor_coef Fsqd
_refine_ls_weighting_details 'calc w=1/[\s^2^(Fo^2^)+(0.0356P)^2^+0.0000P] where P=(Fo^2^+2Fc^2^)/3'
_refine_ls_weighting_scheme calc
_refine_ls_wR_factor_gt 0.0920
_refine_ls_wR_factor_ref 0.0975
_reflns_number_gt 5009
_reflns_number_total 6478
_reflns_threshold_expression >2sigma(I)
_cod_data_source_file b202246j.txt
_cod_data_source_block final_1
_cod_depositor_comments
;
The following automatic conversions were performed:
'_symmetry_cell_setting' value 'Monoclinic' changed to 'monoclinic'
according to '/home/saulius/struct/CIF-dictionaries/cif_core.dic'
dictionary named 'cif_core.dic' version 2.4.1 from 2010-06-29.

Automatic conversion script
Id: cif_fix_enum 1527 2010-12-29 10:47:43Z saulius 
;
_cod_original_cell_volume 7620.7(11)
_cod_original_sg_symbol_H-M 'C 2/c'
_cod_database_code 2000017

loop_
_symmetry_equiv_pos_as_xyz
'x, y, z'
'-x, y, -z+1/2'
'x+1/2, y+1/2, z'
'-x+1/2, y+1/2, -z+1/2'
'-x, -y, -z'
'x, -y, z-1/2'
'-x+1/2, -y+1/2, -z'
'x+1/2, -y+1/2, z-1/2'

loop_
_atom_site_label
_atom_site_type_symbol
_atom_site_fract_x
_atom_site_fract_y
_atom_site_fract_z
_atom_site_U_iso_or_equiv
_atom_site_adp_type
_atom_site_occupancy
_atom_site_symmetry_multiplicity
_atom_site_calc_flag
_atom_site_refinement_flags
_atom_site_disorder_assembly
_atom_site_disorder_group
Mo1 Mo 0.211790(15) 0.62037(4) 0.022700(17) 0.01632(13) Uani 1 1 d . . .
Mo2 Mo 0.298292(15) 0.61992(4) 0.016986(17) 0.01641(13) Uani 1 1 d . . .
Mo3 Mo 0.267059(16) 0.83113(4) 0.063530(17) 0.01664(13) Uani 1 1 d . . .
S4 S 0.27512(5) 0.58409(13) 0.09475(5) 0.0219(3) Uani 1 1 d . . .
S5 S 0.24377(5) 0.43687(13) -0.02217(5) 0.0199(3) Uani 1 1 d . . .
S6 S 0.18564(5) 0.82550(13) 0.06373(5) 0.0223(3) Uani 1 1 d . . .
S7 S 0.15455(5) 0.67620(14) -0.05312(5) 0.0232(3) Uani 1 1 d . . .
N1 N 0.16657(15) 0.4613(4) 0.05085(16) 0.0213(10) Uani 1 1 d . . .
C101 C 0.12717(19) 0.4975(6) 0.0615(2) 0.0291(14) Uani 1 1 d . . .
H10A H 0.1164 0.5927 0.0546 0.035 Uiso 1 1 calc R . .
C102 C 0.1014(2) 0.4047(6) 0.0819(2) 0.0358(16) Uani 1 1 d . . .
H10B H 0.0737 0.4374 0.0887 0.043 Uiso 1 1 calc R . .
C103 C 0.1151(2) 0.2632(6) 0.0929(2) 0.0343(15) Uani 1 1 d . A .
C104 C 0.1553(2) 0.2265(6) 0.0797(2) 0.0337(15) Uani 1 1 d . . .
H10C H 0.1661 0.1308 0.0845 0.040 Uiso 1 1 calc R . .
C105 C 0.17946(19) 0.3242(5) 0.0602(2) 0.0262(13) Uani 1 1 d . . .
H10D H 0.2071 0.2939 0.0527 0.031 Uiso 1 1 calc R . .
C106 C 0.0888(3) 0.1575(7) 0.1181(3) 0.059(2) Uani 1 1 d . . .
C107 C 0.0758(4) 0.0270(11) 0.0831(6) 0.102(6) Uani 0.760(13) 1 d PU A 1
H10E H 0.1021 -0.0371 0.0867 0.153 Uiso 0.760(13) 1 calc PR A 1
H10F H 0.0666 0.0604 0.0489 0.153 Uiso 0.760(13) 1 calc PR A 1
H10G H 0.0505 -0.0249 0.0917 0.153 Uiso 0.760(13) 1 calc PR A 1
C108 C 0.0486(5) 0.2175(12) 0.1305(7) 0.118(9) Uani 0.760(13) 1 d PU A 1
H10H H 0.0571 0.2627 0.1632 0.177 Uiso 0.760(13) 1 calc PR A 1
H10I H 0.0265 0.1410 0.1310 0.177 Uiso 0.760(13) 1 calc PR A 1
H10J H 0.0351 0.2893 0.1057 0.177 Uiso 0.760(13) 1 calc PR A 1
C109 C 0.1232(5) 0.0950(16) 0.1632(6) 0.116(7) Uani 0.760(13) 1 d PU A 1
H10K H 0.1525 0.1444 0.1673 0.173 Uiso 0.760(13) 1 calc PR A 1
H10L H 0.1273 -0.0074 0.1580 0.173 Uiso 0.760(13) 1 calc PR A 1
H10M H 0.1115 0.1085 0.1930 0.173 Uiso 0.760(13) 1 calc PR A 1
C17' C 0.1030(17) 0.027(5) 0.1251(19) 0.100(17) Uiso 0.240(13) 1 d P A 2
H17A H 0.1341 0.0263 0.1458 0.150 Uiso 0.240(13) 1 calc PR A 2
H17B H 0.1028 -0.0175 0.0931 0.150 Uiso 0.240(13) 1 calc PR A 2
H17C H 0.0829 -0.0267 0.1415 0.150 Uiso 0.240(13) 1 calc PR A 2
C18' C 0.0368(10) 0.147(3) 0.0769(12) 0.051(10) Uiso 0.240(13) 1 d P A 2
H18A H 0.0400 0.0942 0.0474 0.077 Uiso 0.240(13) 1 calc PR A 2
H18B H 0.0255 0.2435 0.0674 0.077 Uiso 0.240(13) 1 calc PR A 2
H18C H 0.0152 0.0965 0.0924 0.077 Uiso 0.240(13) 1 calc PR A 2
C19' C 0.0778(13) 0.237(4) 0.1629(12) 0.064(11) Uiso 0.240(13) 1 d P A 2
H19A H 0.1059 0.2526 0.1882 0.096 Uiso 0.240(13) 1 calc PR A 2
H19B H 0.0566 0.1800 0.1767 0.096 Uiso 0.240(13) 1 calc PR A 2
H19C H 0.0638 0.3303 0.1519 0.096 Uiso 0.240(13) 1 calc PR A 2
N3 N 0.28733(15) 0.9387(4) 0.13911(16) 0.0237(11) Uani 1 1 d . . .
C301 C 0.2698(2) 1.0637(6) 0.1477(2) 0.0434(18) Uani 1 1 d . . .
H30A H 0.2499 1.1104 0.1207 0.052 Uiso 1 1 calc R . .
C302 C 0.2783(2) 1.1300(6) 0.1929(2) 0.0407(17) Uani 1 1 d . . .
H30B H 0.2638 1.2185 0.1962 0.049 Uiso 1 1 calc R . .
C303 C 0.30720(19) 1.0718(6) 0.2330(2) 0.0275(14) Uani 1 1 d . . .
C304 C 0.3265(2) 0.9428(7) 0.2241(2) 0.0394(17) Uani 1 1 d . . .
H30C H 0.3472 0.8960 0.2504 0.047 Uiso 1 1 calc R . .
C305 C 0.3162(2) 0.8809(6) 0.1776(2) 0.0364(16) Uani 1 1 d . . .
H30D H 0.3304 0.7928 0.1731 0.044 Uiso 1 1 calc R . .
C306 C 0.3159(2) 1.1340(7) 0.2851(2) 0.0409(17) Uani 1 1 d . . .
C307 C 0.2948(3) 1.0322(8) 0.3167(2) 0.063(2) Uani 1 1 d . . .
H30E H 0.3084 0.9368 0.3165 0.095 Uiso 1 1 calc R . .
H30F H 0.2619 1.0262 0.3030 0.095 Uiso 1 1 calc R . .
H30G H 0.3008 1.0683 0.3507 0.095 Uiso 1 1 calc R . .
C308 C 0.3676(2) 1.1490(7) 0.3072(2) 0.0470(19) Uani 1 1 d . . .
H30H H 0.3808 1.2141 0.2866 0.070 Uiso 1 1 calc R . .
H30I H 0.3821 1.0548 0.3082 0.070 Uiso 1 1 calc R . .
H30J H 0.3727 1.1876 0.3408 0.070 Uiso 1 1 calc R . .
C309 C 0.2940(3) 1.2829(8) 0.2854(3) 0.066(2) Uani 1 1 d . . .
H30K H 0.3074 1.3494 0.2655 0.099 Uiso 1 1 calc R . .
H30L H 0.2995 1.3182 0.3195 0.099 Uiso 1 1 calc R . .
H30M H 0.2611 1.2757 0.2715 0.099 Uiso 1 1 calc R . .
N2 N 0.35635(15) 0.4618(4) 0.03962(17) 0.0259(11) Uani 1 1 d D . .
C201 C 0.3492(2) 0.3271(5) 0.0521(2) 0.0383(17) Uani 1 1 d D E .
H20A H 0.3200 0.2946 0.0547 0.046 Uiso 1 1 calc R B 1
C207 C 0.5017(3) 0.2084(8) 0.1242(3) 0.085(3) Uani 1 1 d . . .
H20B H 0.4973 0.3092 0.1318 0.102 Uiso 1 1 calc R C 1
H20C H 0.5337 0.1921 0.1239 0.102 Uiso 1 1 calc R C 1
H20X H 0.4933 0.1473 0.1493 0.102 Uiso 1 1 calc R C 1
C208 C 0.4599(3) 0.0256(8) 0.0670(4) 0.093(3) Uani 1 1 d . . .
H20D H 0.4872 -0.0344 0.0753 0.111 Uiso 1 1 calc R D 1
H20E H 0.4445 0.0112 0.0322 0.111 Uiso 1 1 calc R D 1
H20Y H 0.4393 -0.0009 0.0881 0.111 Uiso 1 1 calc R D 1
C202 C 0.3871(4) 0.2368(17) 0.0610(8) 0.038(5) Uani 0.608(10) 1 d PD E 1
H20F H 0.3822 0.1393 0.0680 0.046 Uiso 0.608(10) 1 calc PR E 1
C203 C 0.4312(4) 0.2766(15) 0.0608(5) 0.037(4) Uani 0.608(10) 1 d PD E 1
C204 C 0.4370(5) 0.4160(16) 0.0481(7) 0.044(5) Uani 0.608(10) 1 d PD E 1
H20G H 0.4663 0.4532 0.0484 0.053 Uiso 0.608(10) 1 calc PR E 1
C205 C 0.3985(4) 0.500(2) 0.0349(9) 0.036(6) Uani 0.608(10) 1 d PD E 1
H20H H 0.4018 0.5925 0.0216 0.043 Uiso 0.608(10) 1 calc PR E 1
C206 C 0.4726(4) 0.1732(12) 0.0750(6) 0.052(4) Uani 0.608(10) 1 d P E 1
C209 C 0.5030(5) 0.1981(15) 0.0399(6) 0.103(7) Uani 0.608(10) 1 d P E 1
H20I H 0.5291 0.1329 0.0480 0.154 Uiso 0.608(10) 1 calc PR E 1
H20J H 0.5138 0.2974 0.0428 0.154 Uiso 0.608(10) 1 calc PR E 1
H20K H 0.4858 0.1803 0.0059 0.154 Uiso 0.608(10) 1 calc PR E 1
C22' C 0.3773(6) 0.218(2) 0.0757(12) 0.032(8) Uani 0.392(10) 1 d PDU E 2
H22A H 0.3665 0.1300 0.0858 0.038 Uiso 0.392(10) 1 calc PR E 2
C23' C 0.4230(6) 0.2521(16) 0.0827(7) 0.021(5) Uani 0.392(10) 1 d PDU E 2
C24' C 0.4327(7) 0.3872(19) 0.0674(10) 0.027(6) Uani 0.392(10) 1 d PDU E 2
H24A H 0.4636 0.4081 0.0678 0.032 Uiso 0.392(10) 1 calc PR E 2
C25' C 0.4010(5) 0.494(2) 0.0515(13) 0.020(7) Uani 0.392(10) 1 d PDU E 2
H25A H 0.4107 0.5900 0.0489 0.024 Uiso 0.392(10) 1 calc PR E 2
C26' C 0.4591(5) 0.1359(16) 0.1044(8) 0.035(5) Uani 0.392(10) 1 d PU E 2
C29' C 0.4461(6) 0.051(2) 0.1409(7) 0.062(6) Uiso 0.392(10) 1 d P E 2
H29A H 0.4694 -0.0224 0.1526 0.093 Uiso 0.392(10) 1 calc PR E 2
H29B H 0.4169 0.0045 0.1267 0.093 Uiso 0.392(10) 1 calc PR E 2
H29C H 0.4431 0.1117 0.1687 0.093 Uiso 0.392(10) 1 calc PR E 2
C1S C 0.4502(8) 0.878(2) 0.2149(9) 0.396(17) Uiso 1 1 d D G .
H1SA H 0.4481 0.9608 0.1929 0.594 Uiso 1 1 calc R . .
H1SB H 0.4808 0.8729 0.2366 0.594 Uiso 1 1 calc R . .
H1SC H 0.4276 0.8873 0.2350 0.594 Uiso 1 1 calc R . .
C2S C 0.4406(10) 0.740(2) 0.1836(11) 0.418(19) Uiso 1 1 d D . .
H2SA H 0.4239 0.7589 0.1491 0.502 Uiso 1 1 calc R F 1
H2SB H 0.4688 0.6854 0.1837 0.502 Uiso 1 1 calc R F 1
O1S O 0.4157(4) 0.6763(12) 0.2086(4) 0.065(3) Uiso 0.458(4) 1 d PD G 1
C3S C 0.3991(5) 0.5570(16) 0.1735(5) 0.026(3) Uiso 0.458(4) 1 d PD G 1
H3SA H 0.3746 0.5921 0.1458 0.031 Uiso 0.458(4) 1 calc PR G 1
H3SB H 0.4243 0.5211 0.1595 0.031 Uiso 0.458(4) 1 calc PR G 1
C4S C 0.3835(6) 0.4526(18) 0.1968(7) 0.064(5) Uiso 0.458(4) 1 d PD G 1
H4SA H 0.3736 0.3728 0.1739 0.096 Uiso 0.458(4) 1 calc PR G 1
H4SB H 0.3576 0.4875 0.2092 0.096 Uiso 0.458(4) 1 calc PR G 1
H4SC H 0.4076 0.4200 0.2246 0.096 Uiso 0.458(4) 1 calc PR G 1
O1T O 0.4534(11) 0.599(3) 0.1962(11) 0.144(11) Uiso 0.291(6) 1 d PD G 2
C3T C 0.4782(7) 0.517(2) 0.2300(8) 0.040(6) Uiso 0.291(6) 1 d PD G 2
H3TA H 0.5072 0.4942 0.2208 0.048 Uiso 0.291(6) 1 calc PR G 2
H3TB H 0.4855 0.5682 0.2621 0.048 Uiso 0.291(6) 1 calc PR G 2
C4T C 0.4563(8) 0.398(2) 0.2345(10) 0.057(7) Uiso 0.291(6) 1 d PD G 2
H4TA H 0.4748 0.3389 0.2609 0.086 Uiso 0.291(6) 1 calc PR G 2
H4TB H 0.4506 0.3447 0.2032 0.086 Uiso 0.291(6) 1 calc PR G 2
H4TC H 0.4273 0.4207 0.2426 0.086 Uiso 0.291(6) 1 calc PR G 2
C4U C 0.4066(9) 0.373(2) 0.2065(9) 0.037(7) Uiso 0.251(7) 1 d PD G 3
H4UA H 0.3845 0.2943 0.1987 0.056 Uiso 0.251(7) 1 calc PR G 3
H4UB H 0.4090 0.4045 0.2406 0.056 Uiso 0.251(7) 1 calc PR G 3
H4UC H 0.4364 0.3391 0.2028 0.056 Uiso 0.251(7) 1 calc PR G 3
C3U C 0.3931(8) 0.480(2) 0.1762(9) 0.030(6) Uiso 0.251(7) 1 d PD G 3
H3UA H 0.3630 0.5082 0.1813 0.036 Uiso 0.251(7) 1 calc PR G 3
H3UB H 0.3874 0.4383 0.1425 0.036 Uiso 0.251(7) 1 calc PR G 3
O1U O 0.4161(8) 0.604(2) 0.1741(8) 0.057(7) Uiso 0.251(7) 1 d PD G 3

loop_
_atom_site_aniso_label
_atom_site_aniso_U_11
_atom_site_aniso_U_22
_atom_site_aniso_U_33
_atom_site_aniso_U_23
_atom_site_aniso_U_13
_atom_site_aniso_U_12
Mo1 0.0202(3) 0.0121(2) 0.0179(3) -0.00001(18) 0.0069(2) 0.00137(18)
Mo2 0.0188(3) 0.0121(2) 0.0187(3) -0.00007(18) 0.0049(2) 0.00285(18)
Mo3 0.0223(3) 0.0132(2) 0.0148(3) -0.00141(18) 0.0051(2) 0.00204(19)
S4 0.0298(8) 0.0175(7) 0.0183(8) 0.0037(5) 0.0054(6) 0.0042(6)
S5 0.0247(8) 0.0137(6) 0.0221(8) -0.0032(6) 0.0072(6) 0.0010(5)
S6 0.0281(8) 0.0183(6) 0.0240(8) -0.0021(6) 0.0135(7) 0.0030(6)
S7 0.0224(8) 0.0191(7) 0.0264(9) -0.0022(6) 0.0024(7) -0.0003(6)
N1 0.023(3) 0.020(2) 0.024(3) -0.0012(19) 0.012(2) 0.0005(19)
C101 0.026(4) 0.023(3) 0.039(4) 0.005(3) 0.010(3) -0.001(2)
C102 0.026(4) 0.027(3) 0.060(5) 0.004(3) 0.022(3) 0.006(3)
C103 0.035(4) 0.022(3) 0.051(4) 0.005(3) 0.021(3) -0.003(3)
C104 0.039(4) 0.020(3) 0.046(4) 0.006(3) 0.019(3) 0.004(3)
C105 0.030(3) 0.015(3) 0.038(4) 0.001(2) 0.019(3) 0.002(2)
C106 0.063(5) 0.025(4) 0.108(7) 0.010(4) 0.058(5) -0.001(3)
C107 0.089(11) 0.053(7) 0.192(17) -0.019(8) 0.092(11) -0.038(7)
C108 0.110(12) 0.068(8) 0.23(2) 0.078(11) 0.150(15) 0.037(8)
C109 0.111(12) 0.124(12) 0.135(15) 0.093(11) 0.075(11) 0.017(10)
N3 0.027(3) 0.024(2) 0.021(3) -0.004(2) 0.004(2) 0.005(2)
C301 0.065(5) 0.038(4) 0.023(4) -0.001(3) 0.002(3) 0.023(3)
C302 0.051(5) 0.038(4) 0.029(4) -0.016(3) 0.001(3) 0.018(3)
C303 0.028(4) 0.034(3) 0.022(3) -0.007(3) 0.008(3) -0.001(3)
C304 0.041(4) 0.050(4) 0.020(4) -0.005(3) -0.006(3) 0.009(3)
C305 0.045(4) 0.030(3) 0.034(4) -0.007(3) 0.008(3) 0.011(3)
C306 0.047(5) 0.051(4) 0.023(4) -0.014(3) 0.005(3) 0.001(3)
C307 0.068(6) 0.096(6) 0.026(4) -0.018(4) 0.014(4) -0.026(5)
C308 0.058(5) 0.056(4) 0.027(4) -0.011(3) 0.009(4) -0.017(3)
C309 0.078(6) 0.073(5) 0.043(5) -0.035(4) 0.008(4) 0.019(4)
N2 0.025(3) 0.018(2) 0.032(3) -0.008(2) 0.001(2) 0.0032(19)
C201 0.038(4) 0.017(3) 0.053(5) -0.003(3) -0.006(3) 0.006(3)
C207 0.045(5) 0.059(5) 0.127(9) 0.008(5) -0.032(6) 0.007(4)
C208 0.048(6) 0.050(5) 0.164(10) -0.022(6) -0.009(6) 0.026(4)
C202 0.046(11) 0.014(7) 0.049(13) 0.005(6) -0.002(8) 0.001(7)
C203 0.027(7) 0.034(9) 0.046(11) 0.001(7) 0.000(7) 0.006(6)
C204 0.031(8) 0.028(8) 0.071(15) 0.015(7) 0.007(8) -0.003(6)
C205 0.017(8) 0.059(9) 0.028(16) -0.010(7) -0.003(6) 0.005(6)
C206 0.017(7) 0.036(7) 0.092(12) 0.010(7) -0.011(7) 0.001(5)
C209 0.078(12) 0.084(11) 0.156(17) 0.021(11) 0.044(12) 0.055(9)
C22' 0.018(8) 0.012(9) 0.05(2) 0.016(9) -0.019(11) -0.008(7)
C23' 0.018(9) 0.005(7) 0.035(13) -0.003(7) -0.005(9) 0.000(6)
C24' 0.012(9) 0.006(9) 0.06(2) -0.001(9) 0.012(10) 0.004(6)
C25' 0.022(12) 0.010(8) 0.02(2) -0.005(8) -0.012(8) 0.007(7)
C26' 0.015(8) 0.016(8) 0.069(14) 0.011(8) -0.002(9) 0.002(6)

loop_
_atom_type_symbol
_atom_type_description
_atom_type_scat_dispersion_real
_atom_type_scat_dispersion_imag
_atom_type_scat_source
C C 0.0033 0.0016 'International Tables Vol C Tables 4.2.6.8 and 6.1.1.4'
H H 0.0000 0.0000 'International Tables Vol C Tables 4.2.6.8 and 6.1.1.4'
N N 0.0061 0.0033 'International Tables Vol C Tables 4.2.6.8 and 6.1.1.4'
O O 0.0106 0.0060 'International Tables Vol C Tables 4.2.6.8 and 6.1.1.4'
S S 0.1246 0.1234 'International Tables Vol C Tables 4.2.6.8 and 6.1.1.4'
Mo Mo -1.6832 0.6857 'International Tables Vol C Tables 4.2.6.8 and 6.1.1.4'

loop_
_geom_angle_atom_site_label_1
_geom_angle_atom_site_label_2
_geom_angle_atom_site_label_3
_geom_angle
_geom_angle_site_symmetry_1
_geom_angle_site_symmetry_3
_geom_angle_publ_flag
N1 Mo1 S5 93.32(11) . . ?
N1 Mo1 S4 92.59(12) . . ?
S5 Mo1 S4 89.69(5) . . ?
N1 Mo1 S7 94.31(12) . . ?
S5 Mo1 S7 89.62(5) . . ?
S4 Mo1 S7 173.10(5) . . ?
N1 Mo1 S6 93.77(11) . . ?
S5 Mo1 S6 172.90(5) . . ?
S4 Mo1 S6 90.12(5) . . ?
S7 Mo1 S6 89.72(5) . . ?
N1 Mo1 Mo2 136.03(11) . 7_565 ?
S5 Mo1 Mo2 116.66(4) . 7_565 ?
S4 Mo1 Mo2 117.32(3) . 7_565 ?
S7 Mo1 Mo2 57.18(3) . 7_565 ?
S6 Mo1 Mo2 57.41(3) . 7_565 ?
N1 Mo1 Mo2 134.20(11) . . ?
S5 Mo1 Mo2 57.14(3) . . ?
S4 Mo1 Mo2 57.10(4) . . ?
S7 Mo1 Mo2 117.12(4) . . ?
S6 Mo1 Mo2 117.20(4) . . ?
Mo2 Mo1 Mo2 89.762(19) 7_565 . ?
N1 Mo1 Mo3 134.71(11) . . ?
S5 Mo1 Mo3 116.94(4) . . ?
S4 Mo1 Mo3 57.31(3) . . ?
S7 Mo1 Mo3 117.20(4) . . ?
S6 Mo1 Mo3 57.40(4) . . ?
Mo2 Mo1 Mo3 60.055(17) 7_565 . ?
Mo2 Mo1 Mo3 59.848(17) . . ?
N1 Mo1 Mo3 135.25(11) . 7_565 ?
S5 Mo1 Mo3 56.87(3) . 7_565 ?
S4 Mo1 Mo3 117.08(4) . 7_565 ?
S7 Mo1 Mo3 57.15(4) . 7_565 ?
S6 Mo1 Mo3 117.22(4) . 7_565 ?
Mo2 Mo1 Mo3 59.843(17) 7_565 7_565 ?
Mo2 Mo1 Mo3 60.011(17) . 7_565 ?
Mo3 Mo1 Mo3 90.03(2) . 7_565 ?
N2 Mo2 S4 91.56(12) . . ?
N2 Mo2 S5 93.75(11) . . ?
S4 Mo2 S5 89.81(5) . . ?
N2 Mo2 S7 93.10(11) . 7_565 ?
S4 Mo2 S7 90.13(5) . 7_565 ?
S5 Mo2 S7 173.15(5) . 7_565 ?
N2 Mo2 S6 94.84(12) . 7_565 ?
S4 Mo2 S6 173.60(5) . 7_565 ?
S5 Mo2 S6 89.64(5) . 7_565 ?
S7 Mo2 S6 89.66(5) 7_565 7_565 ?
N2 Mo2 Mo3 133.58(11) . . ?
S4 Mo2 Mo3 57.48(3) . . ?
S5 Mo2 Mo3 117.27(4) . . ?
S7 Mo2 Mo3 57.33(4) 7_565 . ?
S6 Mo2 Mo3 117.40(4) 7_565 . ?
N2 Mo2 Mo1 135.87(11) . 7_565 ?
S4 Mo2 Mo1 117.66(3) . 7_565 ?
S5 Mo2 Mo1 116.96(4) . 7_565 ?
S7 Mo2 Mo1 57.28(3) 7_565 7_565 ?
S6 Mo2 Mo1 57.20(3) 7_565 7_565 ?
Mo3 Mo2 Mo1 60.226(17) . 7_565 ?
N2 Mo2 Mo1 133.87(11) . . ?
S4 Mo2 Mo1 57.27(3) . . ?
S5 Mo2 Mo1 57.16(3) . . ?
S7 Mo2 Mo1 117.44(4) 7_565 . ?
S6 Mo2 Mo1 117.43(4) 7_565 . ?
Mo3 Mo2 Mo1 60.158(17) . . ?
Mo1 Mo2 Mo1 90.238(19) 7_565 . ?
N2 Mo2 Mo3 136.13(11) . 7_565 ?
S4 Mo2 Mo3 117.35(4) . 7_565 ?
S5 Mo2 Mo3 56.91(3) . 7_565 ?
S7 Mo2 Mo3 117.33(4) 7_565 7_565 ?
S6 Mo2 Mo3 57.35(4) 7_565 7_565 ?
Mo3 Mo2 Mo3 90.27(2) . 7_565 ?
Mo1 Mo2 Mo3 60.084(17) 7_565 7_565 ?
Mo1 Mo2 Mo3 60.113(17) . 7_565 ?
N3 Mo3 S5 91.23(11) . 7_565 ?
N3 Mo3 S7 93.53(12) . 7_565 ?
S5 Mo3 S7 89.79(5) 7_565 7_565 ?
N3 Mo3 S4 95.99(11) . . ?
S5 Mo3 S4 172.78(5) 7_565 . ?
S7 Mo3 S4 89.80(5) 7_565 . ?
N3 Mo3 S6 93.53(12) . . ?
S5 Mo3 S6 89.74(5) 7_565 . ?
S7 Mo3 S6 172.94(5) 7_565 . ?
S4 Mo3 S6 89.78(5) . . ?
N3 Mo3 Mo2 136.72(11) . . ?
S5 Mo3 Mo2 117.04(4) 7_565 . ?
S7 Mo3 Mo2 57.21(3) 7_565 . ?
S4 Mo3 Mo2 57.09(4) . . ?
S6 Mo3 Mo2 117.04(4) . . ?
N3 Mo3 Mo2 133.50(11) . 7_565 ?
S5 Mo3 Mo2 57.18(3) 7_565 7_565 ?
S7 Mo3 Mo2 116.97(4) 7_565 7_565 ?
S4 Mo3 Mo2 116.90(4) . 7_565 ?
S6 Mo3 Mo2 57.24(4) . 7_565 ?
Mo2 Mo3 Mo2 89.73(2) . 7_565 ?
N3 Mo3 Mo1 136.62(12) . . ?
S5 Mo3 Mo1 117.00(4) 7_565 . ?
S7 Mo3 Mo1 117.16(4) 7_565 . ?
S4 Mo3 Mo1 57.09(3) . . ?
S6 Mo3 Mo1 57.09(3) . . ?
Mo2 Mo3 Mo1 59.994(17) . . ?
Mo2 Mo3 Mo1 59.861(17) 7_565 . ?
N3 Mo3 Mo1 133.35(12) . 7_565 ?
S5 Mo3 Mo1 57.15(3) 7_565 7_565 ?
S7 Mo3 Mo1 57.14(4) 7_565 7_565 ?
S4 Mo3 Mo1 116.98(4) . 7_565 ?
S6 Mo3 Mo1 117.08(4) . 7_565 ?
Mo2 Mo3 Mo1 59.930(16) . 7_565 ?
Mo2 Mo3 Mo1 59.876(18) 7_565 7_565 ?
Mo1 Mo3 Mo1 89.97(2) . 7_565 ?
Mo2 S4 Mo1 65.64(4) . . ?
Mo2 S4 Mo3 65.43(4) . . ?
Mo1 S4 Mo3 65.60(3) . . ?
Mo3 S5 Mo2 65.91(3) 7_565 . ?
Mo3 S5 Mo1 65.98(3) 7_565 . ?
Mo2 S5 Mo1 65.69(3) . . ?
Mo1 S6 Mo2 65.39(4) . 7_565 ?
Mo1 S6 Mo3 65.51(4) . . ?
Mo2 S6 Mo3 65.41(4) 7_565 . ?
Mo2 S7 Mo1 65.54(4) 7_565 . ?
Mo2 S7 Mo3 65.47(4) 7_565 7_565 ?
Mo1 S7 Mo3 65.71(4) . 7_565 ?
C101 N1 C105 115.5(5) . . ?
C101 N1 Mo1 123.2(3) . . ?
C105 N1 Mo1 121.2(4) . . ?
N1 C101 C102 123.5(5) . . ?
C101 C102 C103 121.2(5) . . ?
C104 C103 C102 114.1(5) . . ?
C104 C103 C106 122.5(5) . . ?
C102 C103 C106 123.4(6) . . ?
C105 C104 C103 121.6(5) . . ?
N1 C105 C104 123.9(5) . . ?
C17' C106 C108 127(2) . . ?
C17' C106 C103 119(2) . . ?
C108 C106 C103 114.2(6) . . ?
C17' C106 C109 52(2) . . ?
C108 C106 C109 113.2(10) . . ?
C103 C106 C109 107.1(7) . . ?
C17' C106 C107 52(2) . . ?
C108 C106 C107 110.3(10) . . ?
C103 C106 C107 107.6(7) . . ?
C109 C106 C107 103.7(9) . . ?
C17' C106 C19' 117(3) . . ?
C108 C106 C19' 43.6(13) . . ?
C103 C106 C19' 106.7(14) . . ?
C109 C106 C19' 76.1(15) . . ?
C107 C106 C19' 144.0(15) . . ?
C17' C106 C18' 105(2) . . ?
C108 C106 C18' 59.6(12) . . ?
C103 C106 C18' 102.8(12) . . ?
C109 C106 C18' 149.0(12) . . ?
C107 C106 C18' 58.5(11) . . ?
C19' C106 C18' 103.2(18) . . ?
C301 N3 C305 115.3(5) . . ?
C301 N3 Mo3 121.4(4) . . ?
C305 N3 Mo3 123.4(3) . . ?
N3 C301 C302 124.4(6) . . ?
C303 C302 C301 121.3(5) . . ?
C302 C303 C304 114.6(5) . . ?
C302 C303 C306 124.3(5) . . ?
C304 C303 C306 121.0(5) . . ?
C305 C304 C303 121.2(6) . . ?
N3 C305 C304 123.1(5) . . ?
C303 C306 C307 107.8(5) . . ?
C303 C306 C309 111.8(5) . . ?
C307 C306 C309 108.7(6) . . ?
C303 C306 C308 110.4(5) . . ?
C307 C306 C308 110.1(6) . . ?
C309 C306 C308 108.2(5) . . ?
C201 N2 C25' 111.1(10) . . ?
C201 N2 C205 119.2(9) . . ?
C25' N2 C205 19(2) . . ?
C201 N2 Mo2 121.6(4) . . ?
C25' N2 Mo2 126.1(9) . . ?
C205 N2 Mo2 118.8(9) . . ?
N2 C201 C22' 134.1(10) . . ?
N2 C201 C202 116.1(8) . . ?
C22' C201 C202 24.2(14) . . ?
C26' C207 C206 42.2(8) . . ?
C206 C208 C26' 42.5(8) . . ?
C203 C202 C201 125.9(12) . . ?
C204 C203 C202 115.9(12) . . ?
C204 C203 C206 120.8(11) . . ?
C202 C203 C206 123.3(11) . . ?
C203 C204 C205 117.4(15) . . ?
N2 C205 C204 124.9(16) . . ?
C208 C206 C207 115.9(11) . . ?
C208 C206 C209 103.2(12) . . ?
C207 C206 C209 104.1(11) . . ?
C208 C206 C203 112.8(9) . . ?
C207 C206 C203 111.5(11) . . ?
C209 C206 C203 108.2(11) . . ?
C23' C22' C201 112.1(15) . . ?
C22' C23' C24' 116.3(16) . . ?
C22' C23' C26' 118.6(12) . . ?
C24' C23' C26' 125.1(15) . . ?
C25' C24' C23' 125.1(18) . . ?
N2 C25' C24' 119.8(18) . . ?
C29' C26' C207 111.1(16) . . ?
C29' C26' C208 99.7(13) . . ?
C207 C26' C208 116.0(14) . . ?
C29' C26' C23' 112.6(16) . . ?
C207 C26' C23' 107.6(12) . . ?
C208 C26' C23' 109.9(14) . . ?
O1S C2S O1T 66.0(18) . . ?
O1S C2S O1U 50.3(12) . . ?
O1T C2S O1U 47.7(15) . . ?
O1S C2S C1S 98(2) . . ?
O1T C2S C1S 130(3) . . ?
O1U C2S C1S 148(2) . . ?
C2S O1S C3S 98.0(14) . . ?
C4S C3S O1S 109.6(13) . . ?
C3T O1T C2S 145(3) . . ?
C4T C3T O1T 110(2) . . ?
C4U C3U O1U 126(2) . . ?
C3U O1U C2S 167(2) . . ?

loop_
_geom_bond_atom_site_label_1
_geom_bond_atom_site_label_2
_geom_bond_distance
_geom_bond_site_symmetry_2
_geom_bond_publ_flag
Mo1 N1 2.276(4) . ?
Mo1 S5 2.4460(13) . ?
Mo1 S4 2.4500(14) . ?
Mo1 S7 2.4509(14) . ?
Mo1 S6 2.4515(13) . ?
Mo1 Mo2 2.6515(6) 7_565 ?
Mo1 Mo2 2.6531(6) . ?
Mo1 Mo3 2.6575(6) . ?
Mo1 Mo3 2.6594(7) 7_565 ?
Mo2 N2 2.266(4) . ?
Mo2 S4 2.4454(15) . ?
Mo2 S5 2.4455(13) . ?
Mo2 S7 2.4480(14) 7_565 ?
Mo2 S6 2.4571(15) 7_565 ?
Mo2 Mo3 2.6492(6) . ?
Mo2 Mo1 2.6515(6) 7_565 ?
Mo2 Mo3 2.6567(6) 7_565 ?
Mo3 N3 2.280(4) . ?
Mo3 S5 2.4381(13) 7_565 ?
Mo3 S7 2.4513(15) 7_565 ?
Mo3 S4 2.4561(13) . ?
Mo3 S6 2.4601(15) . ?
Mo3 Mo2 2.6567(6) 7_565 ?
Mo3 Mo1 2.6594(7) 7_565 ?
S5 Mo3 2.4381(13) 7_565 ?
S6 Mo2 2.4571(15) 7_565 ?
S7 Mo2 2.4480(14) 7_565 ?
S7 Mo3 2.4513(15) 7_565 ?
N1 C101 1.335(7) . ?
N1 C105 1.345(6) . ?
C101 C102 1.373(7) . ?
C102 C103 1.397(7) . ?
C103 C104 1.389(8) . ?
C103 C106 1.534(8) . ?
C104 C105 1.358(7) . ?
C106 C17' 1.29(5) . ?
C106 C108 1.450(12) . ?
C106 C109 1.543(15) . ?
C106 C107 1.551(14) . ?
C106 C19' 1.55(3) . ?
C106 C18' 1.72(3) . ?
N3 C301 1.326(7) . ?
N3 C305 1.328(7) . ?
C301 C302 1.370(8) . ?
C302 C303 1.360(8) . ?
C303 C304 1.384(8) . ?
C303 C306 1.525(8) . ?
C304 C305 1.382(8) . ?
C306 C307 1.530(9) . ?
C306 C309 1.540(9) . ?
C306 C308 1.544(9) . ?
N2 C201 1.334(6) . ?
N2 C25' 1.346(14) . ?
N2 C205 1.358(12) . ?
C201 C22' 1.390(14) . ?
C201 C202 1.396(11) . ?
C207 C26' 1.444(17) . ?
C207 C206 1.479(15) . ?
C208 C206 1.433(13) . ?
C208 C26' 1.47(2) . ?
C202 C203 1.383(12) . ?
C203 C204 1.370(12) . ?
C203 C206 1.555(16) . ?
C204 C205 1.381(12) . ?
C206 C209 1.51(2) . ?
C22' C23' 1.385(15) . ?
C23' C24' 1.385(14) . ?
C23' C26' 1.56(2) . ?
C24' C25' 1.382(14) . ?
C26' C29' 1.41(3) . ?
C1S C2S 1.54(2) . ?
C2S O1S 1.28(2) . ?
C2S O1T 1.39(2) . ?
C2S O1U 1.46(2) . ?
O1S C3S 1.489(15) . ?
C3S C4S 1.316(18) . ?
O1T C3T 1.31(2) . ?
C3T C4T 1.32(2) . ?
C4U C3U 1.31(2) . ?
C3U O1U 1.36(2) . ?
